data_7103320
loop_
_publ_author_name
'Fyvie, W Sean'
'Peczuh, Mark W'

_publ_section_title
;
 Remote induction of asymmetry in [13]-macro-dilactone topology by a
 single stereogenic center.
;
_journal_issue 34
_journal_name_full 'Chemical communications (Cambridge, England)'
_journal_page_first 4028
_journal_page_last 4030
_journal_paper_doi 10.1039/b807562j
_journal_year 2008
_chemical_formula_sum 'C12 H18 O4'
_chemical_formula_weight 226.26
_chemical_name_systematic
;
?
;
_space_group_IT_number 14
_symmetry_cell_setting monoclinic
_symmetry_space_group_name_Hall '-P 2yn'
_symmetry_space_group_name_H-M 'P 1 21/n 1'
_atom_sites_solution_hydrogens geom
_atom_sites_solution_primary direct
_atom_sites_solution_secondary difmap
_audit_creation_method SHELXL-97
_cell_angle_alpha 90.00
_cell_angle_beta 112.26(3)
_cell_angle_gamma 90.00
_cell_formula_units_Z 4
_cell_length_a 7.8101(16)
_cell_length_b 18.266(4)
_cell_length_c 9.2291(18)
_cell_measurement_temperature 173(2)
_cell_volume 1218.5(4)
_computing_cell_refinement Denzo
_computing_data_collection 'Nonius Collect'
_computing_data_reduction Denzo
_computing_molecular_graphics 'Bruker SHELXTL'
_computing_publication_material 'Bruker SHELXTL'
_computing_structure_refinement 'SHELXL-97 (Sheldrick, 1997)'
_computing_structure_solution 'SHELXS-97 (Sheldrick, 1990)'
_diffrn_ambient_temperature 173(2)
_diffrn_measured_fraction_theta_full 0.980
_diffrn_measured_fraction_theta_max 0.980
_diffrn_measurement_device_type 'Nonius KappaCCD'
_diffrn_measurement_method '\w scans'
_diffrn_radiation_monochromator graphite
_diffrn_radiation_source 'fine-focus sealed tube'
_diffrn_radiation_type MoK\a
_diffrn_radiation_wavelength 0.71073
_diffrn_reflns_av_R_equivalents 0.0614
_diffrn_reflns_av_sigmaI/netI 0.1062
_diffrn_reflns_limit_h_max 10
_diffrn_reflns_limit_h_min -10
_diffrn_reflns_limit_k_max 23
_diffrn_reflns_limit_k_min -24
_diffrn_reflns_limit_l_max 12
_diffrn_reflns_limit_l_min -12
_diffrn_reflns_number 5332
_diffrn_reflns_theta_full 29.00
_diffrn_reflns_theta_max 29.00
_diffrn_reflns_theta_min 2.23
_exptl_absorpt_coefficient_mu 0.092
_exptl_absorpt_correction_T_max 0.9927
_exptl_absorpt_correction_T_min 0.9819
_exptl_absorpt_correction_type none
_exptl_crystal_colour colorless
_exptl_crystal_density_diffrn 1.233
_exptl_crystal_density_method 'not measured'
_exptl_crystal_description plate
_exptl_crystal_F_000 488
_exptl_crystal_size_max 0.20
_exptl_crystal_size_mid 0.10
_exptl_crystal_size_min 0.08
_refine_diff_density_max 0.204
_refine_diff_density_min -0.226
_refine_diff_density_rms 0.050
_refine_ls_extinction_method none
_refine_ls_goodness_of_fit_ref 1.003
_refine_ls_hydrogen_treatment constr
_refine_ls_matrix_type full
_refine_ls_number_parameters 145
_refine_ls_number_reflns 3180
_refine_ls_number_restraints 0
_refine_ls_restrained_S_all 1.003
_refine_ls_R_factor_all 0.1480
_refine_ls_R_factor_gt 0.0586
_refine_ls_shift/su_max 0.000
_refine_ls_shift/su_mean 0.000
_refine_ls_structure_factor_coef Fsqd
_refine_ls_weighting_details 'calc w=1/[\s^2^(Fo^2^)+(0.0530P)^2^+0.0000P] where P=(Fo^2^+2Fc^2^)/3'
_refine_ls_weighting_scheme calc
_refine_ls_wR_factor_gt 0.1110
_refine_ls_wR_factor_ref 0.1376
_reflns_number_gt 1530
_reflns_number_total 3180
_reflns_threshold_expression >2sigma(I)
_cod_data_source_file b807562j.txt
_cod_data_source_block mp09
_cod_depositor_comments
;
The following automatic conversions were performed:
'_symmetry_cell_setting' value 'Monoclinic' changed to 'monoclinic'
according to '/home/saulius/struct/CIF-dictionaries/cif_core.dic'
dictionary named 'cif_core.dic' version 2.4.1 from 2010-06-29.

Automatic conversion script
Id: cif_fix_enum 1527 2010-12-29 10:47:43Z saulius 
;
_cod_original_sg_symbol_H-M P2(1)/n
_cod_database_code 7103320

loop_
_symmetry_equiv_pos_as_xyz
'x, y, z'
'-x+1/2, y+1/2, -z+1/2'
'-x, -y, -z'
'x-1/2, -y-1/2, z-1/2'

loop_
_atom_site_label
_atom_site_type_symbol
_atom_site_fract_x
_atom_site_fract_y
_atom_site_fract_z
_atom_site_U_iso_or_equiv
_atom_site_adp_type
_atom_site_occupancy
_atom_site_symmetry_multiplicity
_atom_site_calc_flag
_atom_site_refinement_flags
_atom_site_disorder_assembly
_atom_site_disorder_group
O1 O 0.03773(18) 0.15726(6) 0.55312(14) 0.0382(4) Uani 1 1 d . . .
O2 O 0.04216(18) 0.07137(7) 0.72941(14) 0.0401(4) Uani 1 1 d . . .
O3 O 0.6024(2) 0.18041(9) 0.64306(17) 0.0592(5) Uani 1 1 d . . .
O4 O 0.38874(19) 0.09745(7) 0.51216(15) 0.0439(4) Uani 1 1 d . . .
C1 C 0.0566(3) 0.13449(10) 0.6972(2) 0.0348(5) Uani 1 1 d . . .
C2 C 0.0970(3) 0.19672(10) 0.8115(2) 0.0406(5) Uani 1 1 d . . .
H2A H -0.0168 0.2096 0.8291 0.049 Uiso 1 1 calc R . .
H2B H 0.1356 0.2401 0.7673 0.049 Uiso 1 1 calc R . .
C3 C 0.2504(3) 0.17623(11) 0.9682(2) 0.0440(5) Uani 1 1 d . . .
H3A H 0.2647 0.2160 1.0447 0.053 Uiso 1 1 calc R . .
H3B H 0.2143 0.1312 1.0093 0.053 Uiso 1 1 calc R . .
C4 C 0.4318(3) 0.16368(11) 0.9514(2) 0.0413(5) Uani 1 1 d . . .
H4A H 0.5019 0.2055 0.9470 0.050 Uiso 1 1 calc R . .
C5 C 0.5006(3) 0.09942(11) 0.9425(2) 0.0397(5) Uani 1 1 d . . .
H5A H 0.4349 0.0579 0.9560 0.048 Uiso 1 1 calc R . .
C6 C 0.6735(3) 0.08510(11) 0.9130(2) 0.0451(5) Uani 1 1 d . . .
H6A H 0.7484 0.0475 0.9872 0.054 Uiso 1 1 calc R . .
H6B H 0.7478 0.1306 0.9314 0.054 Uiso 1 1 calc R . .
C7 C 0.6286(3) 0.05884(12) 0.7452(2) 0.0450(5) Uani 1 1 d . . .
H7A H 0.7435 0.0423 0.7337 0.054 Uiso 1 1 calc R . .
H7B H 0.5426 0.0167 0.7226 0.054 Uiso 1 1 calc R . .
C8 C 0.5423(3) 0.11909(12) 0.6312(2) 0.0428(5) Uani 1 1 d . . .
C9 C 0.2870(3) 0.15369(12) 0.4027(2) 0.0484(6) Uani 1 1 d . . .
H9A H 0.3438 0.1626 0.3249 0.058 Uiso 1 1 calc R . .
H9B H 0.2894 0.2000 0.4590 0.058 Uiso 1 1 calc R . .
C10 C 0.0902(3) 0.12745(11) 0.3216(2) 0.0444(5) Uani 1 1 d . . .
H10A H 0.0882 0.0873 0.2490 0.053 Uiso 1 1 calc R . .
H10B H 0.0145 0.1681 0.2583 0.053 Uiso 1 1 calc R . .
C11 C 0.0026(3) 0.10048(10) 0.4329(2) 0.0371(5) Uani 1 1 d . . .
H11A H 0.0654 0.0542 0.4837 0.045 Uiso 1 1 calc R . .
C12 C -0.2028(3) 0.08668(11) 0.3558(2) 0.0455(5) Uani 1 1 d . . .
H12A H -0.2498 0.0697 0.4344 0.068 Uiso 1 1 calc R . .
H12B H -0.2261 0.0493 0.2744 0.068 Uiso 1 1 calc R . .
H12C H -0.2658 0.1322 0.3084 0.068 Uiso 1 1 calc R . .

loop_
_atom_site_aniso_label
_atom_site_aniso_U_11
_atom_site_aniso_U_22
_atom_site_aniso_U_33
_atom_site_aniso_U_23
_atom_site_aniso_U_13
_atom_site_aniso_U_12
O1 0.0462(9) 0.0276(7) 0.0364(7) -0.0016(6) 0.0107(6) 0.0004(6)
O2 0.0436(9) 0.0306(8) 0.0465(8) 0.0016(6) 0.0176(6) -0.0025(6)
O3 0.0538(10) 0.0557(10) 0.0618(10) 0.0035(8) 0.0148(8) -0.0214(8)
O4 0.0423(9) 0.0427(8) 0.0440(8) -0.0028(6) 0.0135(7) -0.0052(7)
C1 0.0281(11) 0.0336(12) 0.0400(11) -0.0001(9) 0.0099(8) 0.0026(9)
C2 0.0432(13) 0.0340(11) 0.0446(11) -0.0032(9) 0.0165(10) 0.0026(10)
C3 0.0528(14) 0.0396(12) 0.0374(11) -0.0059(9) 0.0145(10) 0.0003(10)
C4 0.0405(13) 0.0391(12) 0.0390(11) -0.0059(9) 0.0091(9) -0.0059(10)
C5 0.0388(12) 0.0349(11) 0.0414(11) 0.0043(9) 0.0109(9) 0.0000(10)
C6 0.0374(12) 0.0413(12) 0.0506(13) 0.0019(10) 0.0098(10) -0.0022(10)
C7 0.0337(12) 0.0458(13) 0.0547(12) -0.0025(10) 0.0158(10) -0.0031(10)
C8 0.0379(12) 0.0481(14) 0.0456(11) -0.0060(10) 0.0193(10) -0.0122(11)
C9 0.0557(15) 0.0477(13) 0.0417(11) 0.0062(10) 0.0184(10) -0.0052(11)
C10 0.0492(14) 0.0417(12) 0.0362(10) 0.0019(9) 0.0092(9) -0.0022(10)
C11 0.0422(12) 0.0291(10) 0.0351(10) -0.0033(8) 0.0090(9) -0.0005(9)
C12 0.0410(12) 0.0413(12) 0.0453(11) -0.0022(9) 0.0062(9) 0.0053(10)

loop_
_atom_type_symbol
_atom_type_description
_atom_type_scat_dispersion_real
_atom_type_scat_dispersion_imag
_atom_type_scat_source
C C 0.0033 0.0016 'International Tables Vol C Tables 4.2.6.8 and 6.1.1.4'
H H 0.0000 0.0000 'International Tables Vol C Tables 4.2.6.8 and 6.1.1.4'
O O 0.0106 0.0060 'International Tables Vol C Tables 4.2.6.8 and 6.1.1.4'

loop_
_geom_angle_atom_site_label_1
_geom_angle_atom_site_label_2
_geom_angle_atom_site_label_3
_geom_angle
_geom_angle_site_symmetry_1
_geom_angle_site_symmetry_3
_geom_angle_publ_flag
C1 O1 C11 116.58(14) . . ?
C8 O4 C9 116.46(15) . . ?
O2 C1 O1 123.56(16) . . ?
O2 C1 C2 124.40(17) . . ?
O1 C1 C2 112.04(16) . . ?
C1 C2 C3 111.01(16) . . ?
C4 C3 C2 111.79(17) . . ?
C5 C4 C3 124.80(19) . . ?
C4 C5 C6 126.05(19) . . ?
C5 C6 C7 111.21(17) . . ?
C8 C7 C6 110.56(17) . . ?
O3 C8 O4 123.05(19) . . ?
O3 C8 C7 124.37(19) . . ?
O4 C8 C7 112.58(17) . . ?
O4 C9 C10 107.86(16) . . ?
C9 C10 C11 113.78(16) . . ?
O1 C11 C12 109.61(16) . . ?
O1 C11 C10 106.23(15) . . ?
C12 C11 C10 113.98(16) . . ?

loop_
_geom_bond_atom_site_label_1
_geom_bond_atom_site_label_2
_geom_bond_distance
_geom_bond_site_symmetry_2
_geom_bond_publ_flag
O1 C1 1.347(2) . ?
O1 C11 1.467(2) . ?
O2 C1 1.207(2) . ?
O3 C8 1.204(2) . ?
O4 C8 1.343(2) . ?
O4 C9 1.449(2) . ?
C1 C2 1.501(3) . ?
C2 C3 1.534(3) . ?
C3 C4 1.500(3) . ?
C4 C5 1.306(3) . ?
C5 C6 1.499(3) . ?
C6 C7 1.529(3) . ?
C7 C8 1.495(3) . ?
C9 C10 1.511(3) . ?
C10 C11 1.516(3) . ?
C11 C12 1.509(3) . ?
